data_7126428
loop_
_publ_author_name
'Hyun, Sung-Min'
'Upadhyay, Apoorva'
'Das, Anuvab'
'Burns, Corey P.'
'Sung, Siyoung'
'Beaty, Jeremy D.'
'Bhuvanesh, Nattamai'
'Nippe, Michael'
'Powers, David C.'

_publ_section_title
;
 Kinetic versus thermodynamic metalation enables synthesis of
 isostructural homo- and heterometallic trinuclear clusters.
;
_journal_issue 44
_journal_name_full 'Chemical communications (Cambridge, England)'
_journal_page_first 5893
_journal_page_last 5896
_journal_paper_doi 10.1039/d0cc02346a
_journal_volume 56
_journal_year 2020
_chemical_formula_moiety 'C56 H38 Fe2 N12 Zn1, 2(C4 H8 O)'
_chemical_formula_sum 'C64 H54 Fe2 N12 O2 Zn'
_chemical_formula_weight 1200.26
_space_group_crystal_system monoclinic
_space_group_IT_number 14
_space_group_name_Hall '-P 2yn'
_space_group_name_H-M_alt 'P 1 21/n 1'
_atom_sites_solution_hydrogens geom
_audit_creation_date 2020-03-09
_audit_creation_method
;
Olex2 1.2
(compiled 2018.05.29 svn.r3508 for OlexSys, GUI svn.r5506)
;
_audit_update_record
;
2020-04-18 deposited with the CCDC.	2020-04-20 downloaded from the CCDC.
;
_cell_angle_alpha 90
_cell_angle_beta 91.781(3)
_cell_angle_gamma 90
_cell_formula_units_Z 4
_cell_length_a 11.6640(7)
_cell_length_b 22.4568(14)
_cell_length_c 20.4213(13)
_cell_measurement_reflns_used 9688
_cell_measurement_temperature 110.0
_cell_measurement_theta_max 69.995
_cell_measurement_theta_min 3.792
_cell_volume 5346.5(6)
_computing_cell_refinement 'SAINT V8.38 Bruker AXS Inc., Madison, WI, USA.'
_computing_data_reduction 'SAINT V8.38 Bruker AXS Inc., Madison, WI, USA.'
_computing_molecular_graphics 'Olex2 (Dolomanov et al., 2009)'
_computing_publication_material 'Olex2 (Dolomanov et al., 2009)'
_computing_structure_refinement 'XL (Sheldrick, 2008)'
_diffrn_ambient_temperature 110.0
_diffrn_measured_fraction_theta_full 0.998
_diffrn_measured_fraction_theta_max 0.996
_diffrn_measurement_device_type 'Bruker PHOTON III'
_diffrn_measurement_method '\f and \w scans'
_diffrn_radiation_type CuK\a
_diffrn_radiation_wavelength 1.54178
_diffrn_reflns_av_R_equivalents 0.0418
_diffrn_reflns_av_unetI/netI 0.0165
_diffrn_reflns_Laue_measured_fraction_full 0.998
_diffrn_reflns_Laue_measured_fraction_max 0.996
_diffrn_reflns_limit_h_max 14
_diffrn_reflns_limit_h_min -14
_diffrn_reflns_limit_k_max 27
_diffrn_reflns_limit_k_min -26
_diffrn_reflns_limit_l_max 24
_diffrn_reflns_limit_l_min -24
_diffrn_reflns_number 145466
_diffrn_reflns_point_group_measured_fraction_full 0.998
_diffrn_reflns_point_group_measured_fraction_max 0.996
_diffrn_reflns_theta_full 67.679
_diffrn_reflns_theta_max 70.174
_diffrn_reflns_theta_min 2.925
_diffrn_standards_number 0
_exptl_absorpt_coefficient_mu 5.294
_exptl_absorpt_correction_T_max 0.3841
_exptl_absorpt_correction_T_min 0.2650
_exptl_absorpt_correction_type multi-scan
_exptl_absorpt_process_details
'SADABS-2016/2 (Bruker,2016/2) was used for absorption correction. wR2(int) was 0.0721 before and 0.0592 after correction. The Ratio of minimum to maximum transmission is 0.6899. The \l/2 correction factor is Not present.'
_exptl_crystal_colour orange
_exptl_crystal_colour_primary orange
_exptl_crystal_density_diffrn 1.491
_exptl_crystal_description plate
_exptl_crystal_F_000 2480
_exptl_crystal_size_max 0.204
_exptl_crystal_size_mid 0.203
_exptl_crystal_size_min 0.042
_refine_diff_density_max 0.770
_refine_diff_density_min -0.549
_refine_diff_density_rms 0.067
_refine_ls_extinction_method none
_refine_ls_goodness_of_fit_ref 1.061
_refine_ls_hydrogen_treatment constr
_refine_ls_matrix_type full
_refine_ls_number_parameters 825
_refine_ls_number_reflns 10131
_refine_ls_number_restraints 440
_refine_ls_restrained_S_all 1.059
_refine_ls_R_factor_all 0.0336
_refine_ls_R_factor_gt 0.0333
_refine_ls_shift/su_max 0.001
_refine_ls_shift/su_mean 0.000
_refine_ls_structure_factor_coef Fsqd
_refine_ls_weighting_details 'w=1/[\s^2^(Fo^2^)+(0.0327P)^2^+6.2165P] where P=(Fo^2^+2Fc^2^)/3'
_refine_ls_weighting_scheme calc
_refine_ls_wR_factor_gt 0.0823
_refine_ls_wR_factor_ref 0.0825
_reflns_Friedel_coverage 0.000
_reflns_number_gt 10023
_reflns_number_total 10131
_reflns_threshold_expression 'I > 2\s(I)'
_cod_data_source_file d0cc02346a2.cif
_cod_data_source_block Fe2ZnTPM2
_cod_depositor_comments 'Adding full bibliography for 7126426--7126428.cif.'
_cod_database_code 7126428
_shelx_shelxl_version_number 2018/3
_shelx_space_group_comment
;
The symmetry employed for this shelxl refinement is uniquely defined
by the following loop, which should always be used as a source of
symmetry information in preference to the above space-group names.
They are only intended as comments.
;
_shelx_estimated_absorpt_t_max 0.808
_shelx_estimated_absorpt_t_min 0.411
_olex2_refinement_description
;
1. Fixed Uiso
 At 1.2 times of:
  All C(H) groups, All C(H,H) groups
2. Uiso/Uaniso restraints and constraints
O6S \\sim C7S \\sim C8S \\sim C9S \\sim C10S \\sim O6T \\sim C7T \\sim C8T
\\sim C9T \\sim C10T: within 2A with sigma of 0.02 and sigma for terminal atoms
of 0.01
O1S \\sim C2S \\sim C3S \\sim C4S \\sim C5S \\sim O1T \\sim C2T \\sim C3T \\sim
C4T \\sim C5T: within 2A with sigma of 0.005 and sigma for terminal atoms of
0.01
Uanis(Zn1) = Uanis(Fe1)
Uanis(Zn2) = Uanis(Fe2)
Uanis(Zn3) = Uanis(Fe3)
Uanis(O6T) = Uanis(O6S)
3. Rigid body (RIGU) restrains
 O6S, C7S, C8S, C9S, C10S, O6T, C7T, C8T, C9T, C10T
 with sigma for 1-2 distances of 0.02 and sigma for 1-3 distances of 0.02
 O1S, C2S, C3S, C4S, C5S, O1T, C2T, C3T, C4T, C5T
 with sigma for 1-2 distances of 0.005 and sigma for 1-3 distances of 0.005
4. Same fragment restrains
{O1S, C2S, C3S, C4S, C5S} sigma for 1-2: 0.005, 1-3: 0.04
as
{O1T, C2T, C3T, C4T, C5T}
{O6S, C7S, C8S, C9S, C10S} sigma for 1-2: 0.02, 1-3: 0.04
as
{O6T, C7T, C8T, C9T, C10T}
5. Others
 Sof(O6T)=Sof(C7T)=Sof(H7TA)=Sof(H7TB)=Sof(C8T)=Sof(H8TA)=Sof(H8TB)=Sof(C9T)=
 Sof(H9TA)=Sof(H9TB)=Sof(C10T)=Sof(H10C)=Sof(H10D)=1-FVAR(1)
 Sof(O6S)=Sof(C7S)=Sof(H7SA)=Sof(H7SB)=Sof(C8S)=Sof(H8SA)=Sof(H8SB)=Sof(C9S)=
 Sof(H9SA)=Sof(H9SB)=Sof(C10S)=Sof(H10A)=Sof(H10B)=FVAR(1)
 Sof(O1T)=Sof(C2T)=Sof(H2TA)=Sof(H2TB)=Sof(C3T)=Sof(H3TA)=Sof(H3TB)=Sof(C4T)=
 Sof(H4TA)=Sof(H4TB)=Sof(C5T)=Sof(H5TA)=Sof(H5TB)=1-FVAR(2)
 Sof(O1S)=Sof(C2S)=Sof(H2SA)=Sof(H2SB)=Sof(C3S)=Sof(H3SA)=Sof(H3SB)=Sof(C4S)=
 Sof(H4SA)=Sof(H4SB)=Sof(C5S)=Sof(H5SA)=Sof(H5SB)=FVAR(2)
 Fixed Sof: Fe1(0.66666) Fe2(0.66666) Fe3(0.66666) Zn1(0.33333) Zn2(0.33333)
 Zn3(0.33333)
6.a Ternary CH refined with riding coordinates:
 C46(H46), C56(H56)
6.b Secondary CH2 refined with riding coordinates:
 C2S(H2SA,H2SB), C3S(H3SA,H3SB), C4S(H4SA,H4SB), C5S(H5SA,H5SB), C7S(H7SA,
 H7SB), C8S(H8SA,H8SB), C9S(H9SA,H9SB), C10S(H10A,H10B), C2T(H2TA,H2TB),
 C3T(H3TA,H3TB), C4T(H4TA,H4TB), C5T(H5TA,H5TB), C7T(H7TA,H7TB), C8T(H8TA,H8TB),
  C9T(H9TA,H9TB), C10T(H10C,H10D)
6.c Aromatic/amide H refined with riding coordinates:
 C1(H1), C2(H2), C3(H3), C4(H4), C7(H7), C8(H8), C10(H10), C11(H11), C12(H12),
 C13(H13), C16(H16), C17(H17), C19(H19), C20(H20), C21(H21), C22(H22), C25(H25),
  C26(H26), C28(H28), C29(H29), C30(H30), C31(H31), C34(H34), C35(H35),
 C37(H37), C38(H38), C39(H39), C40(H40), C43(H43), C44(H44), C47(H47), C48(H48),
  C49(H49), C50(H50), C53(H53), C54(H54)
;
_olex2_submission_special_instructions 'No special instructions were received'

loop_
_space_group_symop_operation_xyz
'x, y, z'
'-x+1/2, y+1/2, -z+1/2'
'-x, -y, -z'
'x-1/2, -y-1/2, z-1/2'

loop_
_atom_site_label
_atom_site_type_symbol
_atom_site_fract_x
_atom_site_fract_y
_atom_site_fract_z
_atom_site_U_iso_or_equiv
_atom_site_adp_type
_atom_site_occupancy
_atom_site_site_symmetry_order
_atom_site_calc_flag
_atom_site_refinement_flags_posn
_atom_site_refinement_flags_adp
_atom_site_refinement_flags_occupancy
_atom_site_disorder_assembly
_atom_site_disorder_group
Fe1 Fe 0.5951(4) 0.82274(16) 0.2916(2) 0.0157(3) Uani 0.6667 1 d . . P A 1
Fe2 Fe 0.5263(3) 0.75043(17) 0.43221(19) 0.0145(3) Uani 0.6667 1 d . . P B 1
Fe3 Fe 0.6978(4) 0.69342(16) 0.3238(2) 0.0166(3) Uani 0.6667 1 d . . P C 1
Zn1 Zn 0.5926(6) 0.8299(3) 0.2875(4) 0.0157(3) Uani 0.3333 1 d . . P A 3
Zn2 Zn 0.5136(5) 0.7507(3) 0.4376(3) 0.0145(3) Uani 0.3333 1 d . . P B 3
Zn3 Zn 0.7018(6) 0.6858(3) 0.3200(3) 0.0166(3) Uani 0.3333 1 d . . P C 3
N1 N 0.54529(14) 0.91166(7) 0.31407(8) 0.0212(3) Uani 1 1 d . . . . .
N2 N 0.42967(13) 0.80789(7) 0.30142(7) 0.0171(3) Uani 1 1 d . . . . .
N3 N 0.64093(13) 0.83139(7) 0.19225(8) 0.0179(3) Uani 1 1 d . . . . .
N4 N 0.76164(13) 0.81883(7) 0.30740(8) 0.0169(3) Uani 1 1 d . . . . .
N5 N 0.37819(13) 0.80253(7) 0.45574(7) 0.0189(3) Uani 1 1 d . . . . .
N6 N 0.60210(13) 0.82737(7) 0.44432(7) 0.0171(3) Uani 1 1 d . . . . .
N7 N 0.55449(13) 0.69272(7) 0.51334(8) 0.0179(3) Uani 1 1 d . . . . .
N8 N 0.46351(13) 0.67756(7) 0.39091(7) 0.0162(3) Uani 1 1 d . . . . .
N9 N 0.82452(14) 0.68710(7) 0.25147(8) 0.0188(3) Uani 1 1 d . . . . .
N10 N 0.59273(13) 0.69686(7) 0.24514(7) 0.0157(3) Uani 1 1 d . . . . .
N11 N 0.69624(14) 0.60222(7) 0.35353(8) 0.0212(3) Uani 1 1 d . . . . .
N12 N 0.75942(13) 0.70503(7) 0.41266(7) 0.0171(3) Uani 1 1 d . . . . .
C1 C 0.61035(18) 0.96025(9) 0.32383(11) 0.0279(4) Uani 1 1 d . . . . .
H1 H 0.690924 0.956935 0.319363 0.034 Uiso 1 1 calc R . . . .
C2 C 0.5652(2) 1.01482(10) 0.34007(11) 0.0323(5) Uani 1 1 d . . . . .
H2 H 0.613391 1.048536 0.346632 0.039 Uiso 1 1 calc R . . . .
C3 C 0.4470(2) 1.01914(9) 0.34658(11) 0.0320(5) Uani 1 1 d . . . . .
H3 H 0.413260 1.056164 0.357583 0.038 Uiso 1 1 calc R . . . .
C4 C 0.37947(18) 0.96949(9) 0.33700(10) 0.0267(4) Uani 1 1 d . . . . .
H4 H 0.298796 0.972011 0.341507 0.032 Uiso 1 1 calc R . . . .
C5 C 0.43028(16) 0.91521(9) 0.32057(9) 0.0196(4) Uani 1 1 d . . . . .
C6 C 0.36800(16) 0.86001(8) 0.31026(9) 0.0177(4) Uani 1 1 d . . . . .
C7 C 0.25154(16) 0.84823(9) 0.30555(9) 0.0208(4) Uani 1 1 d . . . . .
H7 H 0.190914 0.876106 0.309625 0.025 Uiso 1 1 calc R . . . .
C8 C 0.24084(16) 0.78683(9) 0.29356(9) 0.0210(4) Uani 1 1 d . . . . .
H8 H 0.171208 0.765212 0.288017 0.025 Uiso 1 1 calc R . . . .
C9 C 0.35088(15) 0.76368(8) 0.29131(9) 0.0171(4) Uani 1 1 d . . . . .
C10 C 0.57601(17) 0.83355(9) 0.13688(10) 0.0237(4) Uani 1 1 d . . . . .
H10 H 0.494943 0.833882 0.140136 0.028 Uiso 1 1 calc R . . . .
C11 C 0.62180(18) 0.83530(9) 0.07545(10) 0.0256(4) Uani 1 1 d . . . . .
H11 H 0.573468 0.837353 0.037205 0.031 Uiso 1 1 calc R . . . .
C12 C 0.74054(17) 0.83399(9) 0.07088(9) 0.0216(4) Uani 1 1 d . . . . .
H12 H 0.774489 0.834858 0.029205 0.026 Uiso 1 1 calc R . . . .
C13 C 0.80878(16) 0.83142(8) 0.12735(9) 0.0189(4) Uani 1 1 d . . . . .
H13 H 0.889957 0.830451 0.124886 0.023 Uiso 1 1 calc R . . . .
C14 C 0.75687(15) 0.83027(8) 0.18822(9) 0.0161(4) Uani 1 1 d . . . . .
C15 C 0.82052(16) 0.82750(8) 0.25000(9) 0.0171(4) Uani 1 1 d . . . . .
C16 C 0.93679(17) 0.83283(10) 0.26404(10) 0.0250(4) Uani 1 1 d . . . . .
H16 H 0.995713 0.838631 0.233597 0.030 Uiso 1 1 calc R . . . .
C17 C 0.95016(17) 0.82791(10) 0.33243(10) 0.0280(5) Uani 1 1 d . . . . .
H17 H 1.020484 0.829674 0.357108 0.034 Uiso 1 1 calc R . . . .
C18 C 0.84191(16) 0.82002(8) 0.35735(9) 0.0187(4) Uani 1 1 d . . . . .
C19 C 0.26711(17) 0.78733(10) 0.45462(9) 0.0228(4) Uani 1 1 d . . . . .
H19 H 0.246672 0.747604 0.443343 0.027 Uiso 1 1 calc R . . . .
C20 C 0.18108(18) 0.82696(10) 0.46914(10) 0.0281(5) Uani 1 1 d . . . . .
H20 H 0.103015 0.814840 0.468317 0.034 Uiso 1 1 calc R . . . .
C21 C 0.21192(19) 0.88502(10) 0.48498(10) 0.0304(5) Uani 1 1 d . . . . .
H21 H 0.154647 0.913237 0.495465 0.036 Uiso 1 1 calc R . . . .
C22 C 0.32556(18) 0.90170(9) 0.48550(10) 0.0266(4) Uani 1 1 d . . . . .
H22 H 0.347248 0.941380 0.496229 0.032 Uiso 1 1 calc R . . . .
C23 C 0.40891(17) 0.85936(8) 0.46999(9) 0.0197(4) Uani 1 1 d . . . . .
C24 C 0.53080(17) 0.87133(8) 0.46782(9) 0.0197(4) Uani 1 1 d . . . . .
C25 C 0.59576(19) 0.92018(9) 0.48717(11) 0.0279(4) Uani 1 1 d . . . . .
H25 H 0.568155 0.956334 0.504990 0.034 Uiso 1 1 calc R . . . .
C26 C 0.71048(19) 0.90587(9) 0.47532(11) 0.0285(4) Uani 1 1 d . . . . .
H26 H 0.775397 0.930605 0.483592 0.034 Uiso 1 1 calc R . . . .
C27 C 0.71122(16) 0.84888(8) 0.44929(9) 0.0193(4) Uani 1 1 d . . . . .
C28 C 0.61122(16) 0.70244(9) 0.57050(9) 0.0212(4) Uani 1 1 d . . . . .
H28 H 0.637109 0.741660 0.580227 0.025 Uiso 1 1 calc R . . . .
C29 C 0.63370(17) 0.65786(10) 0.61594(10) 0.0254(4) Uani 1 1 d . . . . .
H29 H 0.674264 0.666152 0.655966 0.030 Uiso 1 1 calc R . . . .
C30 C 0.59531(18) 0.60068(10) 0.60138(10) 0.0266(4) Uani 1 1 d . . . . .
H30 H 0.608766 0.569175 0.631704 0.032 Uiso 1 1 calc R . . . .
C31 C 0.53751(17) 0.58994(9) 0.54260(10) 0.0234(4) Uani 1 1 d . . . . .
H31 H 0.510735 0.550999 0.532298 0.028 Uiso 1 1 calc R . . . .
C32 C 0.51844(15) 0.63675(8) 0.49810(9) 0.0179(4) Uani 1 1 d . . . . .
C33 C 0.46305(16) 0.62975(8) 0.43419(9) 0.0186(4) Uani 1 1 d . . . . .
C34 C 0.40321(17) 0.58255(9) 0.40564(10) 0.0234(4) Uani 1 1 d . . . . .
H34 H 0.390369 0.544538 0.424470 0.028 Uiso 1 1 calc R . . . .
C35 C 0.36538(17) 0.60223(9) 0.34323(10) 0.0232(4) Uani 1 1 d . . . . .
H35 H 0.321668 0.579851 0.311856 0.028 Uiso 1 1 calc R . . . .
C36 C 0.40357(15) 0.66028(8) 0.33588(9) 0.0176(4) Uani 1 1 d . . . . .
C37 C 0.93911(17) 0.68435(9) 0.25846(10) 0.0248(4) Uani 1 1 d . . . . .
H37 H 0.972768 0.686140 0.301379 0.030 Uiso 1 1 calc R . . . .
C38 C 1.01034(17) 0.67902(9) 0.20599(11) 0.0259(4) Uani 1 1 d . . . . .
H38 H 1.091209 0.676754 0.212549 0.031 Uiso 1 1 calc R . . . .
C39 C 0.96045(17) 0.67708(9) 0.14332(10) 0.0231(4) Uani 1 1 d . . . . .
H39 H 1.007026 0.672953 0.106248 0.028 Uiso 1 1 calc R . . . .
C40 C 0.84303(17) 0.68118(8) 0.13534(9) 0.0211(4) Uani 1 1 d . . . . .
H40 H 0.808197 0.680670 0.092673 0.025 Uiso 1 1 calc R . . . .
C41 C 0.77529(16) 0.68611(8) 0.19053(9) 0.0170(4) Uani 1 1 d . . . . .
C42 C 0.65160(16) 0.69011(8) 0.18745(9) 0.0183(4) Uani 1 1 d . . . . .
C43 C 0.57427(18) 0.68661(10) 0.13481(10) 0.0277(4) Uani 1 1 d . . . . .
H43 H 0.591881 0.682370 0.089944 0.033 Uiso 1 1 calc R . . . .
C44 C 0.46472(18) 0.69059(10) 0.16090(10) 0.0285(5) Uani 1 1 d . . . . .
H44 H 0.393776 0.689617 0.136778 0.034 Uiso 1 1 calc R . . . .
C45 C 0.47870(16) 0.69618(8) 0.22800(9) 0.0180(4) Uani 1 1 d . . . . .
C46 C 0.38379(15) 0.69985(8) 0.27650(9) 0.0178(4) Uani 1 1 d . . . . .
H46 H 0.315015 0.682622 0.252982 0.021 Uiso 1 1 calc R . . . .
C47 C 0.66069(19) 0.55342(10) 0.32081(10) 0.0294(5) Uani 1 1 d . . . . .
H47 H 0.629463 0.557896 0.277573 0.035 Uiso 1 1 calc R . . . .
C48 C 0.6677(2) 0.49705(10) 0.34742(12) 0.0331(5) Uani 1 1 d . . . . .
H48 H 0.642788 0.463173 0.323013 0.040 Uiso 1 1 calc R . . . .
C49 C 0.71210(19) 0.49131(10) 0.41095(11) 0.0310(5) Uani 1 1 d . . . . .
H49 H 0.717495 0.453069 0.430707 0.037 Uiso 1 1 calc R . . . .
C50 C 0.74834(17) 0.54084(9) 0.44536(10) 0.0238(4) Uani 1 1 d . . . . .
H50 H 0.778535 0.537157 0.488920 0.029 Uiso 1 1 calc R . . . .
C51 C 0.74012(15) 0.59665(9) 0.41534(9) 0.0188(4) Uani 1 1 d . . . . .
C52 C 0.77862(15) 0.65170(8) 0.44577(9) 0.0172(4) Uani 1 1 d . . . . .
C53 C 0.84089(16) 0.66189(9) 0.50327(9) 0.0196(4) Uani 1 1 d . . . . .
H53 H 0.864661 0.633000 0.534842 0.023 Uiso 1 1 calc R . . . .
C54 C 0.86224(16) 0.72371(9) 0.50586(9) 0.0202(4) Uani 1 1 d . . . . .
H54 H 0.903496 0.744428 0.539610 0.024 Uiso 1 1 calc R . . . .
C55 C 0.81160(15) 0.74856(8) 0.44980(9) 0.0173(4) Uani 1 1 d . . . . .
C56 C 0.81417(16) 0.81310(8) 0.42899(9) 0.0189(4) Uani 1 1 d . . . . .
H56 H 0.881026 0.830872 0.453825 0.023 Uiso 1 1 calc R . . . .
O1S O 0.9001(4) 0.99931(18) 0.5769(2) 0.0800(10) Uani 0.645(3) 1 d D U P D 1
C2S C 1.0176(5) 1.0228(3) 0.5911(3) 0.0741(11) Uani 0.645(3) 1 d D U P D 1
H2SA H 1.069526 1.010569 0.556130 0.089 Uiso 0.645(3) 1 calc R . P D 1
H2SB H 1.015881 1.066837 0.592772 0.089 Uiso 0.645(3) 1 calc R . P D 1
C3S C 1.0592(5) 0.9989(3) 0.6545(3) 0.0665(11) Uani 0.645(3) 1 d D U P D 1
H3SA H 1.080968 1.031222 0.685396 0.080 Uiso 0.645(3) 1 calc R . P D 1
H3SB H 1.125683 0.972086 0.649205 0.080 Uiso 0.645(3) 1 calc R . P D 1
C4S C 0.9566(5) 0.9654(3) 0.6771(3) 0.0691(11) Uani 0.645(3) 1 d D U P D 1
H4SA H 0.909314 0.990468 0.705530 0.083 Uiso 0.645(3) 1 calc R . P D 1
H4SB H 0.979902 0.928932 0.701311 0.083 Uiso 0.645(3) 1 calc R . P D 1
C5S C 0.8920(6) 0.9500(3) 0.6139(3) 0.0724(12) Uani 0.645(3) 1 d D U P D 1
H5SA H 0.927531 0.915432 0.592225 0.087 Uiso 0.645(3) 1 calc R . P D 1
H5SB H 0.810871 0.940523 0.622201 0.087 Uiso 0.645(3) 1 calc R . P D 1
O6S O 1.1036(10) 0.4903(5) 0.4187(5) 0.0493(15) Uani 0.441(13) 1 d D U P E 1
C7S C 1.0817(15) 0.5477(6) 0.4471(6) 0.042(3) Uani 0.441(13) 1 d D U P E 1
H7SA H 1.147418 0.559866 0.475862 0.050 Uiso 0.441(13) 1 calc R . P E 1
H7SB H 1.012363 0.545868 0.473738 0.050 Uiso 0.441(13) 1 calc R . P E 1
C8S C 1.064(2) 0.5923(6) 0.3922(8) 0.034(3) Uani 0.441(13) 1 d D U P E 1
H8SA H 1.005749 0.622359 0.402976 0.040 Uiso 0.441(13) 1 calc R . P E 1
H8SB H 1.136799 0.612697 0.382091 0.040 Uiso 0.441(13) 1 calc R . P E 1
C9S C 1.0240(17) 0.5536(5) 0.3368(9) 0.041(3) Uani 0.441(13) 1 d D U P E 1
H9SA H 1.068553 0.561698 0.297347 0.049 Uiso 0.441(13) 1 calc R . P E 1
H9SB H 0.941816 0.560968 0.326177 0.049 Uiso 0.441(13) 1 calc R . P E 1
C10S C 1.0421(9) 0.4894(4) 0.3594(5) 0.044(2) Uani 0.441(13) 1 d D U P E 1
H10A H 0.967109 0.469598 0.364836 0.053 Uiso 0.441(13) 1 calc R . P E 1
H10B H 1.085042 0.466949 0.326393 0.053 Uiso 0.441(13) 1 calc R . P E 1
O1T O 0.9917(6) 0.9638(3) 0.5706(3) 0.0777(12) Uani 0.355(3) 1 d D U P D 2
C2T C 1.0984(8) 0.9745(5) 0.6110(5) 0.0792(15) Uani 0.355(3) 1 d D U P D 2
H2TA H 1.130623 0.935810 0.625708 0.095 Uiso 0.355(3) 1 calc R . P D 2
H2TB H 1.155854 0.994284 0.583712 0.095 Uiso 0.355(3) 1 calc R . P D 2
C3T C 1.0775(10) 1.0115(7) 0.6682(6) 0.0725(14) Uani 0.355(3) 1 d D U P D 2
H3TA H 1.090583 1.054195 0.659018 0.087 Uiso 0.355(3) 1 calc R . P D 2
H3TB H 1.125668 0.999153 0.706564 0.087 Uiso 0.355(3) 1 calc R . P D 2
C4T C 0.9536(9) 0.9985(6) 0.6777(5) 0.0763(14) Uani 0.355(3) 1 d D U P D 2
H4TA H 0.911544 1.035656 0.687029 0.092 Uiso 0.355(3) 1 calc R . P D 2
H4TB H 0.944754 0.970734 0.714873 0.092 Uiso 0.355(3) 1 calc R . P D 2
C5T C 0.9076(10) 0.9705(6) 0.6145(5) 0.0751(13) Uani 0.355(3) 1 d D U P D 2
H5TA H 0.874038 0.931088 0.624234 0.090 Uiso 0.355(3) 1 calc R . P D 2
H5TB H 0.845986 0.995940 0.595278 0.090 Uiso 0.355(3) 1 calc R . P D 2
O6T O 1.1410(8) 0.4979(4) 0.4093(4) 0.0493(15) Uani 0.559(13) 1 d D U P E 2
C7T C 1.1039(11) 0.5523(5) 0.4367(6) 0.042(2) Uani 0.559(13) 1 d D U P E 2
H7TA H 1.169625 0.573997 0.457175 0.051 Uiso 0.559(13) 1 calc R . P E 2
H7TB H 1.046620 0.544803 0.470482 0.051 Uiso 0.559(13) 1 calc R . P E 2
C8T C 1.0513(16) 0.5881(5) 0.3810(7) 0.043(3) Uani 0.559(13) 1 d D U P E 2
H8TA H 0.985593 0.611991 0.395726 0.051 Uiso 0.559(13) 1 calc R . P E 2
H8TB H 1.108447 0.614943 0.361739 0.051 Uiso 0.559(13) 1 calc R . P E 2
C9T C 1.0126(15) 0.5411(6) 0.3329(7) 0.053(3) Uani 0.559(13) 1 d D U P E 2
H9TA H 1.022263 0.554796 0.287337 0.064 Uiso 0.559(13) 1 calc R . P E 2
H9TB H 0.931159 0.530678 0.338809 0.064 Uiso 0.559(13) 1 calc R . P E 2
C10T C 1.0903(10) 0.4884(4) 0.3487(4) 0.060(2) Uani 0.559(13) 1 d D U P E 2
H10C H 1.044843 0.451162 0.348930 0.072 Uiso 0.559(13) 1 calc R . P E 2
H10D H 1.149538 0.484661 0.315329 0.072 Uiso 0.559(13) 1 calc R . P E 2

loop_
_atom_site_aniso_label
_atom_site_aniso_U_11
_atom_site_aniso_U_22
_atom_site_aniso_U_33
_atom_site_aniso_U_23
_atom_site_aniso_U_13
_atom_site_aniso_U_12
Fe1 0.0102(2) 0.0175(8) 0.0194(5) 0.0000(5) 0.0008(3) 0.0010(5)
Fe2 0.0133(7) 0.01302(14) 0.0171(6) -0.0005(3) 0.0020(4) -0.0013(4)
Fe3 0.0186(3) 0.0207(9) 0.0104(4) -0.0016(5) -0.0023(3) 0.0003(5)
Zn1 0.0102(2) 0.0175(8) 0.0194(5) 0.0000(5) 0.0008(3) 0.0010(5)
Zn2 0.0133(7) 0.01302(14) 0.0171(6) -0.0005(3) 0.0020(4) -0.0013(4)
Zn3 0.0186(3) 0.0207(9) 0.0104(4) -0.0016(5) -0.0023(3) 0.0003(5)
N1 0.0203(8) 0.0221(8) 0.0214(8) -0.0010(6) 0.0021(6) -0.0003(6)
N2 0.0154(7) 0.0197(8) 0.0163(7) 0.0004(6) 0.0016(6) 0.0014(6)
N3 0.0155(7) 0.0177(8) 0.0206(8) -0.0008(6) 0.0010(6) -0.0018(6)
N4 0.0154(7) 0.0167(7) 0.0187(8) -0.0008(6) 0.0024(6) -0.0012(6)
N5 0.0198(8) 0.0222(8) 0.0147(7) 0.0028(6) 0.0008(6) 0.0023(6)
N6 0.0191(8) 0.0164(7) 0.0159(7) -0.0004(6) 0.0019(6) -0.0001(6)
N7 0.0154(7) 0.0200(8) 0.0187(8) 0.0012(6) 0.0041(6) 0.0017(6)
N8 0.0164(7) 0.0147(7) 0.0176(7) 0.0012(6) 0.0021(6) 0.0005(6)
N9 0.0211(8) 0.0169(8) 0.0182(8) -0.0005(6) -0.0010(6) -0.0003(6)
N10 0.0182(7) 0.0153(7) 0.0135(7) -0.0002(6) 0.0000(6) 0.0001(6)
N11 0.0203(8) 0.0234(8) 0.0198(8) 0.0001(6) -0.0010(6) -0.0005(6)
N12 0.0161(7) 0.0206(8) 0.0145(7) 0.0015(6) 0.0007(6) 0.0004(6)
C1 0.0250(10) 0.0264(11) 0.0325(11) -0.0016(9) 0.0024(8) -0.0055(8)
C2 0.0370(12) 0.0221(10) 0.0380(12) -0.0016(9) 0.0025(10) -0.0066(9)
C3 0.0405(13) 0.0190(10) 0.0368(12) -0.0002(9) 0.0056(10) 0.0038(9)
C4 0.0258(10) 0.0219(10) 0.0326(11) 0.0025(8) 0.0048(8) 0.0048(8)
C5 0.0204(9) 0.0215(9) 0.0171(9) 0.0035(7) 0.0018(7) 0.0015(7)
C6 0.0180(9) 0.0189(9) 0.0161(8) 0.0036(7) 0.0020(7) 0.0031(7)
C7 0.0172(9) 0.0225(10) 0.0227(9) 0.0032(7) 0.0023(7) 0.0041(7)
C8 0.0158(9) 0.0254(10) 0.0218(9) 0.0031(8) -0.0001(7) -0.0010(7)
C9 0.0170(9) 0.0208(9) 0.0134(8) 0.0023(7) -0.0001(7) -0.0007(7)
C10 0.0160(9) 0.0285(10) 0.0263(10) -0.0008(8) -0.0025(8) -0.0035(8)
C11 0.0240(10) 0.0311(11) 0.0216(10) 0.0000(8) -0.0045(8) -0.0051(8)
C12 0.0248(10) 0.0208(9) 0.0194(9) 0.0008(7) 0.0022(8) -0.0040(8)
C13 0.0169(9) 0.0179(9) 0.0222(9) 0.0020(7) 0.0015(7) -0.0002(7)
C14 0.0157(8) 0.0100(8) 0.0226(9) 0.0008(7) 0.0004(7) -0.0006(6)
C15 0.0170(9) 0.0154(8) 0.0188(9) 0.0021(7) 0.0023(7) 0.0007(7)
C16 0.0145(9) 0.0374(12) 0.0232(10) 0.0085(9) 0.0029(7) -0.0009(8)
C17 0.0151(9) 0.0446(13) 0.0241(10) 0.0092(9) -0.0026(8) -0.0039(9)
C18 0.0158(9) 0.0208(9) 0.0193(9) 0.0025(7) -0.0007(7) -0.0014(7)
C19 0.0216(9) 0.0311(11) 0.0156(9) 0.0043(8) -0.0008(7) -0.0021(8)
C20 0.0200(10) 0.0462(13) 0.0182(9) 0.0074(9) 0.0017(8) 0.0035(9)
C21 0.0285(11) 0.0394(12) 0.0237(10) 0.0075(9) 0.0082(8) 0.0148(9)
C22 0.0320(11) 0.0238(10) 0.0245(10) 0.0039(8) 0.0093(8) 0.0075(8)
C23 0.0248(10) 0.0199(9) 0.0146(8) 0.0037(7) 0.0046(7) 0.0031(8)
C24 0.0249(10) 0.0167(9) 0.0177(9) 0.0006(7) 0.0044(7) 0.0022(7)
C25 0.0325(11) 0.0189(10) 0.0327(11) -0.0060(8) 0.0063(9) -0.0007(8)
C26 0.0291(11) 0.0227(10) 0.0337(11) -0.0061(9) 0.0016(9) -0.0063(8)
C27 0.0204(9) 0.0197(9) 0.0177(9) -0.0001(7) 0.0000(7) -0.0024(7)
C28 0.0166(9) 0.0278(10) 0.0194(9) -0.0034(8) 0.0031(7) 0.0020(8)
C29 0.0210(10) 0.0379(12) 0.0175(9) 0.0000(8) 0.0027(7) 0.0061(8)
C30 0.0268(10) 0.0321(11) 0.0212(10) 0.0088(8) 0.0055(8) 0.0087(9)
C31 0.0259(10) 0.0217(10) 0.0229(10) 0.0045(8) 0.0060(8) 0.0037(8)
C32 0.0165(9) 0.0185(9) 0.0190(9) 0.0011(7) 0.0063(7) 0.0031(7)
C33 0.0183(9) 0.0170(9) 0.0206(9) 0.0019(7) 0.0045(7) 0.0013(7)
C34 0.0277(10) 0.0164(9) 0.0262(10) 0.0017(8) 0.0026(8) -0.0034(8)
C35 0.0253(10) 0.0193(9) 0.0249(10) -0.0019(8) -0.0015(8) -0.0048(8)
C36 0.0149(8) 0.0190(9) 0.0188(9) -0.0014(7) 0.0014(7) -0.0001(7)
C37 0.0215(10) 0.0277(10) 0.0248(10) -0.0021(8) -0.0041(8) 0.0000(8)
C38 0.0186(9) 0.0273(10) 0.0318(11) -0.0034(8) -0.0002(8) -0.0009(8)
C39 0.0244(10) 0.0197(9) 0.0256(10) -0.0012(8) 0.0070(8) 0.0009(8)
C40 0.0249(10) 0.0198(9) 0.0187(9) -0.0005(7) 0.0015(8) 0.0024(7)
C41 0.0226(9) 0.0108(8) 0.0176(9) -0.0002(7) -0.0001(7) 0.0007(7)
C42 0.0231(9) 0.0168(9) 0.0152(9) -0.0008(7) 0.0017(7) 0.0019(7)
C43 0.0253(10) 0.0430(12) 0.0146(9) -0.0041(8) -0.0006(8) 0.0056(9)
C44 0.0217(10) 0.0449(13) 0.0186(10) -0.0039(9) -0.0043(8) 0.0034(9)
C45 0.0191(9) 0.0169(9) 0.0180(9) -0.0006(7) -0.0017(7) 0.0006(7)
C46 0.0164(9) 0.0202(9) 0.0167(9) -0.0013(7) -0.0019(7) -0.0017(7)
C47 0.0326(11) 0.0313(11) 0.0238(10) -0.0033(9) -0.0046(8) -0.0042(9)
C48 0.0380(12) 0.0245(11) 0.0365(12) -0.0065(9) -0.0024(10) -0.0043(9)
C49 0.0339(12) 0.0222(10) 0.0369(12) 0.0028(9) 0.0005(9) 0.0017(9)
C50 0.0237(10) 0.0242(10) 0.0234(10) 0.0026(8) -0.0001(8) 0.0037(8)
C51 0.0142(8) 0.0243(10) 0.0179(9) 0.0004(7) 0.0024(7) 0.0027(7)
C52 0.0146(8) 0.0200(9) 0.0170(9) 0.0028(7) 0.0024(7) 0.0027(7)
C53 0.0182(9) 0.0247(10) 0.0157(9) 0.0020(7) 0.0003(7) 0.0044(7)
C54 0.0180(9) 0.0261(10) 0.0164(9) -0.0014(7) -0.0009(7) 0.0007(7)
C55 0.0120(8) 0.0229(9) 0.0170(9) -0.0006(7) 0.0026(7) 0.0005(7)
C56 0.0160(9) 0.0219(9) 0.0186(9) 0.0002(7) -0.0010(7) -0.0034(7)
O1S 0.082(2) 0.071(2) 0.086(2) 0.0078(17) -0.0217(18) -0.0161(17)
C2S 0.085(2) 0.067(2) 0.068(2) 0.0080(18) -0.0117(19) -0.0327(19)
C3S 0.071(2) 0.063(3) 0.065(2) 0.003(2) -0.0117(19) -0.026(2)
C4S 0.078(2) 0.064(2) 0.065(2) 0.011(2) -0.0043(19) -0.022(2)
C5S 0.072(2) 0.067(3) 0.077(2) 0.007(2) -0.0162(19) -0.021(2)
O6S 0.073(4) 0.038(2) 0.036(2) 0.0012(16) -0.013(3) 0.004(3)
C7S 0.057(6) 0.038(4) 0.029(4) 0.003(3) -0.006(4) 0.011(4)
C8S 0.033(5) 0.038(4) 0.030(5) -0.009(3) -0.002(4) 0.004(3)
C9S 0.048(6) 0.030(4) 0.044(5) -0.001(3) -0.004(4) 0.007(4)
C10S 0.058(5) 0.030(3) 0.045(4) -0.002(3) 0.008(4) 0.004(4)
O1T 0.082(2) 0.074(3) 0.076(2) -0.006(2) -0.007(2) -0.015(2)
C2T 0.085(3) 0.075(3) 0.077(3) -0.003(3) -0.007(3) -0.022(3)
C3T 0.080(3) 0.068(3) 0.069(3) 0.006(2) -0.006(2) -0.020(3)
C4T 0.082(3) 0.072(3) 0.076(2) 0.004(3) -0.001(2) -0.017(3)
C5T 0.079(2) 0.069(3) 0.076(2) 0.010(2) -0.014(2) -0.020(2)
O6T 0.073(4) 0.038(2) 0.036(2) 0.0012(16) -0.013(3) 0.004(3)
C7T 0.047(4) 0.042(4) 0.037(4) 0.007(3) 0.005(3) 0.000(3)
C8T 0.031(5) 0.066(5) 0.032(5) 0.015(4) 0.004(4) 0.010(4)
C9T 0.051(4) 0.074(6) 0.034(3) -0.008(4) -0.010(3) -0.001(5)
C10T 0.084(6) 0.064(4) 0.032(3) 0.001(3) -0.008(4) -0.022(4)

loop_
_atom_type_symbol
_atom_type_description
_atom_type_scat_dispersion_real
_atom_type_scat_dispersion_imag
_atom_type_scat_source
C C 0.0181 0.0091 'International Tables Vol C Tables 4.2.6.8 and 6.1.1.4'
H H 0.0000 0.0000 'International Tables Vol C Tables 4.2.6.8 and 6.1.1.4'
Fe Fe -1.1336 3.1974 'International Tables Vol C Tables 4.2.6.8 and 6.1.1.4'
N N 0.0311 0.0180 'International Tables Vol C Tables 4.2.6.8 and 6.1.1.4'
O O 0.0492 0.0322 'International Tables Vol C Tables 4.2.6.8 and 6.1.1.4'
Zn Zn -1.5491 0.6778 'International Tables Vol C Tables 4.2.6.8 and 6.1.1.4'

loop_
_geom_angle_atom_site_label_1
_geom_angle_atom_site_label_2
_geom_angle_atom_site_label_3
_geom_angle
_geom_angle_site_symmetry_1
_geom_angle_site_symmetry_3
_geom_angle_publ_flag
N2 Fe1 N1 82.13(16) . . ?
N2 Fe1 N3 112.8(2) . . ?
N3 Fe1 N1 101.41(16) . . ?
N4 Fe1 N1 106.3(2) . . ?
N4 Fe1 N2 160.4(2) . . ?
N4 Fe1 N3 83.30(17) . . ?
N6 Fe2 N5 81.61(15) . . ?
N6 Fe2 N7 112.5(2) . . ?
N6 Fe2 N8 161.7(2) . . ?
N7 Fe2 N5 105.27(15) . . ?
N8 Fe2 N5 104.85(17) . . ?
N8 Fe2 N7 82.73(16) . . ?
N9 Fe3 N11 98.38(15) . . ?
N10 Fe3 N9 82.32(16) . . ?
N10 Fe3 N11 104.85(18) . . ?
N12 Fe3 N9 114.3(2) . . ?
N12 Fe3 N10 161.1(2) . . ?
N12 Fe3 N11 82.50(17) . . ?
N1 Zn1 N3 109.3(3) . . ?
N1 Zn1 N4 109.6(3) . . ?
N2 Zn1 N1 85.2(3) . . ?
N2 Zn1 N3 115.6(4) . . ?
N2 Zn1 N4 150.7(4) . . ?
N4 Zn1 N3 84.1(3) . . ?
N5 Zn2 N6 84.0(3) . . ?
N5 Zn2 N7 113.1(3) . . ?
N6 Zn2 N7 112.5(3) . . ?
N8 Zn2 N5 110.4(3) . . ?
N8 Zn2 N6 152.5(3) . . ?
N8 Zn2 N7 84.0(3) . . ?
N9 Zn3 N12 114.7(4) . . ?
N10 Zn3 N9 85.2(3) . . ?
N10 Zn3 N11 110.9(3) . . ?
N10 Zn3 N12 151.7(4) . . ?
N11 Zn3 N9 106.2(3) . . ?
N11 Zn3 N12 83.9(3) . . ?
C1 N1 Fe1 129.59(18) . . ?
C1 N1 Zn1 128.9(3) . . ?
C1 N1 C5 119.69(17) . . ?
C5 N1 Fe1 110.68(17) . . ?
C5 N1 Zn1 111.3(2) . . ?
C6 N2 Fe1 112.50(16) . . ?
C6 N2 Zn1 108.0(2) . . ?
C9 N2 Fe1 139.77(17) . . ?
C9 N2 Zn1 143.2(2) . . ?
C9 N2 C6 106.48(15) . . ?
C10 N3 Fe1 131.01(17) . . ?
C10 N3 Zn1 129.7(2) . . ?
C10 N3 C14 119.12(16) . . ?
C14 N3 Fe1 109.70(16) . . ?
C14 N3 Zn1 111.2(2) . . ?
C15 N4 Fe1 111.59(17) . . ?
C15 N4 Zn1 108.6(2) . . ?
C18 N4 Fe1 140.87(18) . . ?
C18 N4 Zn1 142.4(3) . . ?
C18 N4 C15 106.40(15) . . ?
C19 N5 Fe2 129.81(17) . . ?
C19 N5 Zn2 128.0(2) . . ?
C19 N5 C23 119.54(17) . . ?
C23 N5 Fe2 110.55(16) . . ?
C23 N5 Zn2 112.4(2) . . ?
C24 N6 Fe2 113.58(16) . . ?
C24 N6 Zn2 108.7(2) . . ?
C27 N6 Fe2 137.83(17) . . ?
C27 N6 Zn2 141.8(2) . . ?
C27 N6 C24 106.92(15) . . ?
C28 N7 Fe2 129.82(17) . . ?
C28 N7 Zn2 130.1(2) . . ?
C28 N7 C32 119.39(16) . . ?
C32 N7 Fe2 110.31(16) . . ?
C32 N7 Zn2 110.4(2) . . ?
C33 N8 Fe2 112.19(17) . . ?
C33 N8 Zn2 110.0(2) . . ?
C36 N8 Fe2 139.83(18) . . ?
C36 N8 Zn2 140.5(2) . . ?
C36 N8 C33 107.00(15) . . ?
C37 N9 Fe3 129.89(18) . . ?
C37 N9 Zn3 130.3(2) . . ?
C37 N9 C41 119.32(17) . . ?
C41 N9 Fe3 110.79(17) . . ?
C41 N9 Zn3 110.2(2) . . ?
C42 N10 Fe3 111.81(17) . . ?
C42 N10 Zn3 108.6(2) . . ?
C45 N10 Fe3 140.98(18) . . ?
C45 N10 Zn3 142.8(3) . . ?
C45 N10 C42 106.52(15) . . ?
C47 N11 Fe3 130.25(17) . . ?
C47 N11 Zn3 127.5(2) . . ?
C47 N11 C51 119.40(18) . . ?
C51 N11 Fe3 110.35(16) . . ?
C51 N11 Zn3 113.0(2) . . ?
C52 N12 Fe3 112.76(16) . . ?
C52 N12 Zn3 108.3(2) . . ?
C55 N12 Fe3 139.17(18) . . ?
C55 N12 Zn3 142.7(2) . . ?
C55 N12 C52 106.48(15) . . ?
N1 C1 H1 118.6 . . ?
N1 C1 C2 122.7(2) . . ?
C2 C1 H1 118.6 . . ?
C1 C2 H2 120.9 . . ?
C1 C2 C3 118.1(2) . . ?
C3 C2 H2 120.9 . . ?
C2 C3 H3 120.2 . . ?
C4 C3 C2 119.6(2) . . ?
C4 C3 H3 120.2 . . ?
C3 C4 H4 120.2 . . ?
C3 C4 C5 119.64(19) . . ?
C5 C4 H4 120.2 . . ?
N1 C5 C4 120.16(18) . . ?
N1 C5 C6 115.40(17) . . ?
C4 C5 C6 124.43(18) . . ?
N2 C6 C5 118.73(16) . . ?
C7 C6 N2 109.95(17) . . ?
C7 C6 C5 131.30(17) . . ?
C6 C7 H7 126.8 . . ?
C6 C7 C8 106.33(17) . . ?
C8 C7 H7 126.8 . . ?
C7 C8 H8 126.4 . . ?
C9 C8 C7 107.24(17) . . ?
C9 C8 H8 126.4 . . ?
N2 C9 C8 110.00(17) . . ?
N2 C9 C46 122.98(16) . . ?
C8 C9 C46 126.94(17) . . ?
N3 C10 H10 118.6 . . ?
N3 C10 C11 122.89(18) . . ?
C11 C10 H10 118.6 . . ?
C10 C11 H11 120.8 . . ?
C10 C11 C12 118.35(18) . . ?
C12 C11 H11 120.8 . . ?
C11 C12 H12 120.2 . . ?
C13 C12 C11 119.58(18) . . ?
C13 C12 H12 120.2 . . ?
C12 C13 H13 120.4 . . ?
C12 C13 C14 119.21(17) . . ?
C14 C13 H13 120.4 . . ?
N3 C14 C13 120.83(17) . . ?
N3 C14 C15 115.70(16) . . ?
C13 C14 C15 123.46(17) . . ?
N4 C15 C14 119.22(16) . . ?
C16 C15 N4 110.13(16) . . ?
C16 C15 C14 130.64(17) . . ?
C15 C16 H16 126.9 . . ?
C15 C16 C17 106.10(17) . . ?
C17 C16 H16 126.9 . . ?
C16 C17 H17 126.3 . . ?
C18 C17 C16 107.48(17) . . ?
C18 C17 H17 126.3 . . ?
N4 C18 C17 109.86(17) . . ?
N4 C18 C56 123.91(16) . . ?
C17 C18 C56 126.23(17) . . ?
N5 C19 H19 118.6 . . ?
N5 C19 C20 122.8(2) . . ?
C20 C19 H19 118.6 . . ?
C19 C20 H20 121.0 . . ?
C19 C20 C21 118.1(2) . . ?
C21 C20 H20 121.0 . . ?
C20 C21 H21 120.0 . . ?
C22 C21 C20 119.98(19) . . ?
C22 C21 H21 120.0 . . ?
C21 C22 H22 120.4 . . ?
C21 C22 C23 119.2(2) . . ?
C23 C22 H22 120.4 . . ?
N5 C23 C22 120.42(18) . . ?
N5 C23 C24 114.92(16) . . ?
C22 C23 C24 124.65(18) . . ?
N6 C24 C23 118.57(17) . . ?
C25 C24 N6 109.53(17) . . ?
C25 C24 C23 131.87(18) . . ?
C24 C25 H25 126.7 . . ?
C24 C25 C26 106.59(18) . . ?
C26 C25 H25 126.7 . . ?
C25 C26 H26 126.4 . . ?
C27 C26 C25 107.14(18) . . ?
C27 C26 H26 126.4 . . ?
N6 C27 C26 109.82(17) . . ?
N6 C27 C56 122.61(16) . . ?
C26 C27 C56 127.57(18) . . ?
N7 C28 H28 118.5 . . ?
N7 C28 C29 122.92(19) . . ?
C29 C28 H28 118.5 . . ?
C28 C29 H29 120.9 . . ?
C28 C29 C30 118.16(19) . . ?
C30 C29 H29 120.9 . . ?
C29 C30 H30 120.2 . . ?
C31 C30 C29 119.56(19) . . ?
C31 C30 H30 120.2 . . ?
C30 C31 H31 120.1 . . ?
C30 C31 C32 119.74(19) . . ?
C32 C31 H31 120.1 . . ?
N7 C32 C31 120.22(18) . . ?
N7 C32 C33 115.68(16) . . ?
C31 C32 C33 124.09(18) . . ?
N8 C33 C32 118.62(16) . . ?
C34 C33 N8 109.55(17) . . ?
C34 C33 C32 131.81(17) . . ?
C33 C34 H34 126.9 . . ?
C33 C34 C35 106.27(17) . . ?
C35 C34 H34 126.9 . . ?
C34 C35 H35 126.3 . . ?
C36 C35 C34 107.48(17) . . ?
C36 C35 H35 126.3 . . ?
N8 C36 C35 109.69(16) . . ?
N8 C36 C46 123.70(16) . . ?
C35 C36 C46 126.61(17) . . ?
N9 C37 H37 118.6 . . ?
N9 C37 C38 122.88(19) . . ?
C38 C37 H37 118.6 . . ?
C37 C38 H38 120.9 . . ?
C37 C38 C39 118.18(19) . . ?
C39 C38 H38 120.9 . . ?
C38 C39 H39 120.2 . . ?
C40 C39 C38 119.55(18) . . ?
C40 C39 H39 120.2 . . ?
C39 C40 H40 120.2 . . ?
C39 C40 C41 119.59(18) . . ?
C41 C40 H40 120.2 . . ?
N9 C41 C40 120.46(17) . . ?
N9 C41 C42 115.67(16) . . ?
C40 C41 C42 123.87(17) . . ?
N10 C42 C41 119.25(16) . . ?
C43 C42 N10 109.71(17) . . ?
C43 C42 C41 131.01(18) . . ?
C42 C43 H43 126.8 . . ?
C42 C43 C44 106.32(17) . . ?
C44 C43 H43 126.8 . . ?
C43 C44 H44 126.2 . . ?
C45 C44 C43 107.57(18) . . ?
C45 C44 H44 126.2 . . ?
N10 C45 C44 109.86(17) . . ?
N10 C45 C46 124.01(16) . . ?
C44 C45 C46 126.11(17) . . ?
C9 C46 H46 104.9 . . ?
C36 C46 C9 115.34(15) . . ?
C36 C46 H46 104.9 . . ?
C45 C46 C9 112.18(15) . . ?
C45 C46 C36 113.34(15) . . ?
C45 C46 H46 104.9 . . ?
N11 C47 H47 118.7 . . ?
N11 C47 C48 122.7(2) . . ?
C48 C47 H47 118.7 . . ?
C47 C48 H48 121.0 . . ?
C47 C48 C49 118.0(2) . . ?
C49 C48 H48 121.0 . . ?
C48 C49 H49 119.9 . . ?
C50 C49 C48 120.2(2) . . ?
C50 C49 H49 119.9 . . ?
C49 C50 H50 120.5 . . ?
C49 C50 C51 119.04(19) . . ?
C51 C50 H50 120.5 . . ?
N11 C51 C50 120.74(18) . . ?
N11 C51 C52 115.12(17) . . ?
C50 C51 C52 124.13(17) . . ?
N12 C52 C51 118.91(16) . . ?
C53 C52 N12 110.09(16) . . ?
C53 C52 C51 130.86(17) . . ?
C52 C53 H53 126.8 . . ?
C52 C53 C54 106.42(16) . . ?
C54 C53 H53 126.8 . . ?
C53 C54 H54 126.4 . . ?
C55 C54 C53 107.12(17) . . ?
C55 C54 H54 126.4 . . ?
N12 C55 C54 109.89(17) . . ?
N12 C55 C56 122.80(16) . . ?
C54 C55 C56 127.28(17) . . ?
C18 C56 H56 105.2 . . ?
C27 C56 C18 113.89(15) . . ?
C27 C56 H56 105.2 . . ?
C55 C56 C18 112.12(15) . . ?
C55 C56 C27 114.16(15) . . ?
C55 C56 H56 105.2 . . ?
C5S O1S C2S 105.2(5) . . ?
O1S C2S H2SA 110.0 . . ?
O1S C2S H2SB 110.0 . . ?
H2SA C2S H2SB 108.3 . . ?
C3S C2S O1S 108.6(4) . . ?
C3S C2S H2SA 110.0 . . ?
C3S C2S H2SB 110.0 . . ?
C2S C3S H3SA 111.4 . . ?
C2S C3S H3SB 111.4 . . ?
C2S C3S C4S 102.1(5) . . ?
H3SA C3S H3SB 109.2 . . ?
C4S C3S H3SA 111.4 . . ?
C4S C3S H3SB 111.4 . . ?
C3S C4S H4SA 111.1 . . ?
C3S C4S H4SB 111.1 . . ?
C3S C4S C5S 103.5(4) . . ?
H4SA C4S H4SB 109.0 . . ?
C5S C4S H4SA 111.1 . . ?
C5S C4S H4SB 111.1 . . ?
O1S C5S C4S 104.4(5) . . ?
O1S C5S H5SA 110.9 . . ?
O1S C5S H5SB 110.9 . . ?
C4S C5S H5SA 110.9 . . ?
C4S C5S H5SB 110.9 . . ?
H5SA C5S H5SB 108.9 . . ?
C10S O6S C7S 105.7(8) . . ?
O6S C7S H7SA 110.0 . . ?
O6S C7S H7SB 110.0 . . ?
O6S C7S C8S 108.5(9) . . ?
H7SA C7S H7SB 108.4 . . ?
C8S C7S H7SA 110.0 . . ?
C8S C7S H7SB 110.0 . . ?
C7S C8S H8SA 111.4 . . ?
C7S C8S H8SB 111.4 . . ?
H8SA C8S H8SB 109.2 . . ?
C9S C8S C7S 102.0(10) . . ?
C9S C8S H8SA 111.4 . . ?
C9S C8S H8SB 111.4 . . ?
C8S C9S H9SA 110.4 . . ?
C8S C9S H9SB 110.4 . . ?
C8S C9S C10S 106.5(9) . . ?
H9SA C9S H9SB 108.6 . . ?
C10S C9S H9SA 110.4 . . ?
C10S C9S H9SB 110.4 . . ?
O6S C10S C9S 108.2(8) . . ?
O6S C10S H10A 110.1 . . ?
O6S C10S H10B 110.1 . . ?
C9S C10S H10A 110.1 . . ?
C9S C10S H10B 110.1 . . ?
H10A C10S H10B 108.4 . . ?
C5T O1T C2T 102.9(8) . . ?
O1T C2T H2TA 109.2 . . ?
O1T C2T H2TB 109.2 . . ?
H2TA C2T H2TB 107.9 . . ?
C3T C2T O1T 112.2(9) . . ?
C3T C2T H2TA 109.2 . . ?
C3T C2T H2TB 109.2 . . ?
C2T C3T H3TA 111.7 . . ?
C2T C3T H3TB 111.7 . . ?
C2T C3T C4T 100.4(8) . . ?
H3TA C3T H3TB 109.5 . . ?
C4T C3T H3TA 111.7 . . ?
C4T C3T H3TB 111.7 . . ?
C3T C4T H4TA 110.4 . . ?
C3T C4T H4TB 110.4 . . ?
C3T C4T C5T 106.8(8) . . ?
H4TA C4T H4TB 108.6 . . ?
C5T C4T H4TA 110.4 . . ?
C5T C4T H4TB 110.4 . . ?
O1T C5T C4T 111.3(9) . . ?
O1T C5T H5TA 109.4 . . ?
O1T C5T H5TB 109.4 . . ?
C4T C5T H5TA 109.4 . . ?
C4T C5T H5TB 109.4 . . ?
H5TA C5T H5TB 108.0 . . ?
C10T O6T C7T 111.2(7) . . ?
O6T C7T H7TA 110.4 . . ?
O6T C7T H7TB 110.4 . . ?
O6T C7T C8T 106.5(8) . . ?
H7TA C7T H7TB 108.6 . . ?
C8T C7T H7TA 110.4 . . ?
C8T C7T H7TB 110.4 . . ?
C7T C8T H8TA 111.1 . . ?
C7T C8T H8TB 111.1 . . ?
H8TA C8T H8TB 109.1 . . ?
C9T C8T C7T 103.1(8) . . ?
C9T C8T H8TA 111.1 . . ?
C9T C8T H8TB 111.1 . . ?
C8T C9T H9TA 110.9 . . ?
C8T C9T H9TB 110.9 . . ?
C8T C9T C10T 104.1(8) . . ?
H9TA C9T H9TB 109.0 . . ?
C10T C9T H9TA 110.9 . . ?
C10T C9T H9TB 110.9 . . ?
O6T C10T C9T 108.0(7) . . ?
O6T C10T H10C 110.1 . . ?
O6T C10T H10D 110.1 . . ?
C9T C10T H10C 110.1 . . ?
C9T C10T H10D 110.1 . . ?
H10C C10T H10D 108.4 . . ?

loop_
_geom_bond_atom_site_label_1
_geom_bond_atom_site_label_2
_geom_bond_distance
_geom_bond_site_symmetry_2
_geom_bond_publ_flag
Fe1 N1 2.133(4) . ?
Fe1 N2 1.974(5) . ?
Fe1 N3 2.124(5) . ?
Fe1 N4 1.962(4) . ?
Fe2 N5 2.154(4) . ?
Fe2 N6 1.953(4) . ?
Fe2 N7 2.121(4) . ?
Fe2 N8 1.972(4) . ?
Fe3 N9 2.126(4) . ?
Fe3 N10 1.991(4) . ?
Fe3 N11 2.137(4) . ?
Fe3 N12 1.949(4) . ?
Zn1 N1 1.996(7) . ?
Zn1 N2 1.993(7) . ?
Zn1 N3 2.043(8) . ?
Zn1 N4 2.016(7) . ?
Zn2 N5 2.005(6) . ?
Zn2 N6 2.010(7) . ?
Zn2 N7 2.066(7) . ?
Zn2 N8 1.978(7) . ?
Zn3 N9 2.033(7) . ?
Zn3 N10 1.973(7) . ?
Zn3 N11 2.001(7) . ?
Zn3 N12 2.035(7) . ?
N1 C1 1.340(3) . ?
N1 C5 1.355(2) . ?
N2 C6 1.389(2) . ?
N2 C9 1.364(2) . ?
N3 C10 1.342(3) . ?
N3 C14 1.358(2) . ?
N4 C15 1.390(2) . ?
N4 C18 1.363(2) . ?
N5 C19 1.339(3) . ?
N5 C23 1.355(3) . ?
N6 C24 1.386(2) . ?
N6 C27 1.362(2) . ?
N7 C28 1.342(2) . ?
N7 C32 1.358(2) . ?
N8 C33 1.391(2) . ?
N8 C36 1.362(2) . ?
N9 C37 1.341(3) . ?
N9 C41 1.355(2) . ?
N10 C42 1.390(2) . ?
N10 C45 1.365(2) . ?
N11 C47 1.342(3) . ?
N11 C51 1.353(2) . ?
N12 C52 1.390(2) . ?
N12 C55 1.368(2) . ?
C1 H1 0.9500 . ?
C1 C2 1.378(3) . ?
C2 H2 0.9500 . ?
C2 C3 1.392(3) . ?
C3 H3 0.9500 . ?
C3 C4 1.376(3) . ?
C4 H4 0.9500 . ?
C4 C5 1.401(3) . ?
C5 C6 1.449(3) . ?
C6 C7 1.384(3) . ?
C7 H7 0.9500 . ?
C7 C8 1.405(3) . ?
C8 H8 0.9500 . ?
C8 C9 1.387(3) . ?
C9 C46 1.517(3) . ?
C10 H10 0.9500 . ?
C10 C11 1.379(3) . ?
C11 H11 0.9500 . ?
C11 C12 1.391(3) . ?
C12 H12 0.9500 . ?
C12 C13 1.382(3) . ?
C13 H13 0.9500 . ?
C13 C14 1.400(3) . ?
C14 C15 1.445(3) . ?
C15 C16 1.383(3) . ?
C16 H16 0.9500 . ?
C16 C17 1.405(3) . ?
C17 H17 0.9500 . ?
C17 C18 1.387(3) . ?
C18 C56 1.516(3) . ?
C19 H19 0.9500 . ?
C19 C20 1.380(3) . ?
C20 H20 0.9500 . ?
C20 C21 1.388(3) . ?
C21 H21 0.9500 . ?
C21 C22 1.377(3) . ?
C22 H22 0.9500 . ?
C22 C23 1.403(3) . ?
C23 C24 1.449(3) . ?
C24 C25 1.384(3) . ?
C25 H25 0.9500 . ?
C25 C26 1.404(3) . ?
C26 H26 0.9500 . ?
C26 C27 1.386(3) . ?
C27 C56 1.513(3) . ?
C28 H28 0.9500 . ?
C28 C29 1.385(3) . ?
C29 H29 0.9500 . ?
C29 C30 1.389(3) . ?
C30 H30 0.9500 . ?
C30 C31 1.380(3) . ?
C31 H31 0.9500 . ?
C31 C32 1.403(3) . ?
C32 C33 1.447(3) . ?
C33 C34 1.388(3) . ?
C34 H34 0.9500 . ?
C34 C35 1.407(3) . ?
C35 H35 0.9500 . ?
C35 C36 1.387(3) . ?
C36 C46 1.515(3) . ?
C37 H37 0.9500 . ?
C37 C38 1.381(3) . ?
C38 H38 0.9500 . ?
C38 C39 1.390(3) . ?
C39 H39 0.9500 . ?
C39 C40 1.377(3) . ?
C40 H40 0.9500 . ?
C40 C41 1.401(3) . ?
C41 C42 1.445(3) . ?
C42 C43 1.384(3) . ?
C43 H43 0.9500 . ?
C43 C44 1.402(3) . ?
C44 H44 0.9500 . ?
C44 C45 1.381(3) . ?
C45 C46 1.511(3) . ?
C46 H46 1.0000 . ?
C47 H47 0.9500 . ?
C47 C48 1.379(3) . ?
C48 H48 0.9500 . ?
C48 C49 1.388(3) . ?
C49 H49 0.9500 . ?
C49 C50 1.375(3) . ?
C50 H50 0.9500 . ?
C50 C51 1.397(3) . ?
C51 C52 1.449(3) . ?
C52 C53 1.380(3) . ?
C53 H53 0.9500 . ?
C53 C54 1.411(3) . ?
C54 H54 0.9500 . ?
C54 C55 1.389(3) . ?
C55 C56 1.511(3) . ?
C56 H56 1.0000 . ?
O1S C2S 1.488(6) . ?
O1S C5S 1.346(7) . ?
C2S H2SA 0.9900 . ?
C2S H2SB 0.9900 . ?
C2S C3S 1.470(8) . ?
C3S H3SA 0.9900 . ?
C3S H3SB 0.9900 . ?
C3S C4S 1.498(6) . ?
C4S H4SA 0.9900 . ?
C4S H4SB 0.9900 . ?
C4S C5S 1.513(6) . ?
C5S H5SA 0.9900 . ?
C5S H5SB 0.9900 . ?
O6S C7S 1.438(11) . ?
O6S C10S 1.389(10) . ?
C7S H7SA 0.9900 . ?
C7S H7SB 0.9900 . ?
C7S C8S 1.512(12) . ?
C8S H8SA 0.9900 . ?
C8S H8SB 0.9900 . ?
C8S C9S 1.490(12) . ?
C9S H9SA 0.9900 . ?
C9S H9SB 0.9900 . ?
C9S C10S 1.526(11) . ?
C10S H10A 0.9900 . ?
C10S H10B 0.9900 . ?
O1T C2T 1.492(7) . ?
O1T C5T 1.358(8) . ?
C2T H2TA 0.9900 . ?
C2T H2TB 0.9900 . ?
C2T C3T 1.459(9) . ?
C3T H3TA 0.9900 . ?
C3T H3TB 0.9900 . ?
C3T C4T 1.492(7) . ?
C4T H4TA 0.9900 . ?
C4T H4TB 0.9900 . ?
C4T C5T 1.518(7) . ?
C5T H5TA 0.9900 . ?
C5T H5TB 0.9900 . ?
O6T C7T 1.417(9) . ?
O6T C10T 1.371(8) . ?
C7T H7TA 0.9900 . ?
C7T H7TB 0.9900 . ?
C7T C8T 1.507(10) . ?
C8T H8TA 0.9900 . ?
C8T H8TB 0.9900 . ?
C8T C9T 1.500(10) . ?
C9T H9TA 0.9900 . ?
C9T H9TB 0.9900 . ?
C9T C10T 1.519(11) . ?
C10T H10C 0.9900 . ?
C10T H10D 0.9900 . ?

loop_
_geom_torsion_atom_site_label_1
_geom_torsion_atom_site_label_2
_geom_torsion_atom_site_label_3
_geom_torsion_atom_site_label_4
_geom_torsion
_geom_torsion_site_symmetry_1
_geom_torsion_site_symmetry_2
_geom_torsion_site_symmetry_3
_geom_torsion_site_symmetry_4
_geom_torsion_publ_flag
Fe1 N1 C1 C2 -178.0(2) . . . . ?
Fe1 N1 C5 C4 178.38(19) . . . . ?
Fe1 N1 C5 C6 -0.9(2) . . . . ?
Fe1 N2 C6 C5 -8.7(2) . . . . ?
Fe1 N2 C6 C7 169.77(18) . . . . ?
Fe1 N2 C9 C8 -165.4(2) . . . . ?
Fe1 N2 C9 C46 11.7(3) . . . . ?
Fe1 N3 C10 C11 -175.4(2) . . . . ?
Fe1 N3 C14 C13 175.91(17) . . . . ?
Fe1 N3 C14 C15 -3.7(2) . . . . ?
Fe1 N4 C15 C14 -7.7(2) . . . . ?
Fe1 N4 C15 C16 171.64(18) . . . . ?
Fe1 N4 C18 C17 -167.2(2) . . . . ?
Fe1 N4 C18 C56 13.3(4) . . . . ?
Fe2 N5 C19 C20 -177.7(2) . . . . ?
Fe2 N5 C23 C22 178.68(18) . . . . ?
Fe2 N5 C23 C24 -1.4(2) . . . . ?
Fe2 N6 C24 C23 -10.2(2) . . . . ?
Fe2 N6 C24 C25 168.15(19) . . . . ?
Fe2 N6 C27 C26 -163.7(2) . . . . ?
Fe2 N6 C27 C56 15.8(3) . . . . ?
Fe2 N7 C28 C29 -172.24(18) . . . . ?
Fe2 N7 C32 C31 174.61(16) . . . . ?
Fe2 N7 C32 C33 -4.3(2) . . . . ?
Fe2 N8 C33 C32 -7.2(2) . . . . ?
Fe2 N8 C33 C34 171.41(16) . . . . ?
Fe2 N8 C36 C35 -167.3(2) . . . . ?
Fe2 N8 C36 C46 12.8(3) . . . . ?
Fe3 N9 C37 C38 178.6(2) . . . . ?
Fe3 N9 C41 C40 -179.03(17) . . . . ?
Fe3 N9 C41 C42 0.7(2) . . . . ?
Fe3 N10 C42 C41 -4.4(2) . . . . ?
Fe3 N10 C42 C43 173.85(18) . . . . ?
Fe3 N10 C45 C44 -170.4(2) . . . . ?
Fe3 N10 C45 C46 8.5(3) . . . . ?
Fe3 N11 C47 C48 178.9(2) . . . . ?
Fe3 N11 C51 C50 -179.74(18) . . . . ?
Fe3 N11 C51 C52 -1.0(2) . . . . ?
Fe3 N12 C52 C51 -7.0(2) . . . . ?
Fe3 N12 C52 C53 169.17(18) . . . . ?
Fe3 N12 C55 C54 -164.2(2) . . . . ?
Fe3 N12 C55 C56 13.9(3) . . . . ?
Zn1 N1 C1 C2 177.7(3) . . . . ?
Zn1 N1 C5 C4 -178.0(3) . . . . ?
Zn1 N1 C5 C6 2.7(3) . . . . ?
Zn1 N2 C6 C5 -11.7(3) . . . . ?
Zn1 N2 C6 C7 166.8(3) . . . . ?
Zn1 N2 C9 C8 -158.9(4) . . . . ?
Zn1 N2 C9 C46 18.3(5) . . . . ?
Zn1 N3 C10 C11 178.9(3) . . . . ?
Zn1 N3 C14 C13 -179.5(2) . . . . ?
Zn1 N3 C14 C15 0.8(3) . . . . ?
Zn1 N4 C15 C14 -12.0(3) . . . . ?
Zn1 N4 C15 C16 167.3(2) . . . . ?
Zn1 N4 C18 C17 -159.4(4) . . . . ?
Zn1 N4 C18 C56 21.1(4) . . . . ?
Zn2 N5 C19 C20 178.9(3) . . . . ?
Zn2 N5 C23 C22 -178.5(3) . . . . ?
Zn2 N5 C23 C24 1.4(3) . . . . ?
Zn2 N6 C24 C23 -12.2(3) . . . . ?
Zn2 N6 C24 C25 166.1(3) . . . . ?
Zn2 N6 C27 C26 -158.4(4) . . . . ?
Zn2 N6 C27 C56 21.1(4) . . . . ?
Zn2 N7 C28 C29 -178.7(3) . . . . ?
Zn2 N7 C32 C31 179.9(2) . . . . ?
Zn2 N7 C32 C33 1.0(3) . . . . ?
Zn2 N8 C33 C32 -12.5(3) . . . . ?
Zn2 N8 C33 C34 166.1(2) . . . . ?
Zn2 N8 C36 C35 -158.8(3) . . . . ?
Zn2 N8 C36 C46 21.3(4) . . . . ?
Zn3 N9 C37 C38 172.5(3) . . . . ?
Zn3 N9 C41 C40 -174.1(2) . . . . ?
Zn3 N9 C41 C42 5.6(3) . . . . ?
Zn3 N10 C42 C41 -9.2(3) . . . . ?
Zn3 N10 C42 C43 169.0(2) . . . . ?
Zn3 N10 C45 C44 -161.8(3) . . . . ?
Zn3 N10 C45 C46 17.1(4) . . . . ?
Zn3 N11 C47 C48 175.5(3) . . . . ?
Zn3 N11 C51 C50 -176.8(3) . . . . ?
Zn3 N11 C51 C52 1.9(3) . . . . ?
Zn3 N12 C52 C51 -9.3(3) . . . . ?
Zn3 N12 C52 C53 166.9(3) . . . . ?
Zn3 N12 C55 C54 -158.6(4) . . . . ?
Zn3 N12 C55 C56 19.5(5) . . . . ?
N1 C1 C2 C3 0.1(3) . . . . ?
N1 C5 C6 N2 6.3(2) . . . . ?
N1 C5 C6 C7 -171.70(19) . . . . ?
N2 C6 C7 C8 0.1(2) . . . . ?
N2 C9 C46 C36 89.1(2) . . . . ?
N2 C9 C46 C45 -42.7(2) . . . . ?
N3 C10 C11 C12 0.9(3) . . . . ?
N3 C14 C15 N4 7.8(2) . . . . ?
N3 C14 C15 C16 -171.3(2) . . . . ?
N4 C15 C16 C17 -0.6(2) . . . . ?
N4 C18 C56 C27 -44.3(2) . . . . ?
N4 C18 C56 C55 87.2(2) . . . . ?
N5 C19 C20 C21 0.6(3) . . . . ?
N5 C23 C24 N6 7.6(2) . . . . ?
N5 C23 C24 C25 -170.3(2) . . . . ?
N6 C24 C25 C26 -0.1(2) . . . . ?
N6 C27 C56 C18 88.0(2) . . . . ?
N6 C27 C56 C55 -42.5(2) . . . . ?
N7 C28 C29 C30 -0.1(3) . . . . ?
N7 C32 C33 N8 7.8(2) . . . . ?
N7 C32 C33 C34 -170.35(19) . . . . ?
N8 C33 C34 C35 -0.4(2) . . . . ?
N8 C36 C46 C9 -43.6(2) . . . . ?
N8 C36 C46 C45 87.7(2) . . . . ?
N9 C37 C38 C39 0.7(3) . . . . ?
N9 C41 C42 N10 2.4(2) . . . . ?
N9 C41 C42 C43 -175.3(2) . . . . ?
N10 C42 C43 C44 -0.7(2) . . . . ?
N10 C45 C46 C9 88.3(2) . . . . ?
N10 C45 C46 C36 -44.5(2) . . . . ?
N11 C47 C48 C49 0.8(3) . . . . ?
N11 C51 C52 N12 5.3(2) . . . . ?
N11 C51 C52 C53 -169.94(19) . . . . ?
N12 C52 C53 C54 -0.5(2) . . . . ?
N12 C55 C56 C18 -43.9(2) . . . . ?
N12 C55 C56 C27 87.5(2) . . . . ?
C1 N1 C5 C4 0.4(3) . . . . ?
C1 N1 C5 C6 -178.84(17) . . . . ?
C1 C2 C3 C4 0.2(3) . . . . ?
C2 C3 C4 C5 -0.2(3) . . . . ?
C3 C4 C5 N1 -0.1(3) . . . . ?
C3 C4 C5 C6 179.09(19) . . . . ?
C4 C5 C6 N2 -172.87(18) . . . . ?
C4 C5 C6 C7 9.1(3) . . . . ?
C5 N1 C1 C2 -0.4(3) . . . . ?
C5 C6 C7 C8 178.31(19) . . . . ?
C6 N2 C9 C8 0.0(2) . . . . ?
C6 N2 C9 C46 177.17(16) . . . . ?
C6 C7 C8 C9 -0.1(2) . . . . ?
C7 C8 C9 N2 0.0(2) . . . . ?
C7 C8 C9 C46 -176.94(17) . . . . ?
C8 C9 C46 C36 -94.3(2) . . . . ?
C8 C9 C46 C45 133.90(19) . . . . ?
C9 N2 C6 C5 -178.55(16) . . . . ?
C9 N2 C6 C7 -0.1(2) . . . . ?
C10 N3 C14 C13 0.1(3) . . . . ?
C10 N3 C14 C15 -179.55(17) . . . . ?
C10 C11 C12 C13 -0.4(3) . . . . ?
C11 C12 C13 C14 -0.1(3) . . . . ?
C12 C13 C14 N3 0.3(3) . . . . ?
C12 C13 C14 C15 179.89(17) . . . . ?
C13 C14 C15 N4 -171.79(16) . . . . ?
C13 C14 C15 C16 9.0(3) . . . . ?
C14 N3 C10 C11 -0.7(3) . . . . ?
C14 C15 C16 C17 178.6(2) . . . . ?
C15 N4 C18 C17 -1.3(2) . . . . ?
C15 N4 C18 C56 179.13(17) . . . . ?
C15 C16 C17 C18 -0.2(2) . . . . ?
C16 C17 C18 N4 1.0(2) . . . . ?
C16 C17 C18 C56 -179.51(19) . . . . ?
C17 C18 C56 C27 136.2(2) . . . . ?
C17 C18 C56 C55 -92.3(2) . . . . ?
C18 N4 C15 C14 -178.11(16) . . . . ?
C18 N4 C15 C16 1.2(2) . . . . ?
C19 N5 C23 C22 2.0(3) . . . . ?
C19 N5 C23 C24 -178.13(16) . . . . ?
C19 C20 C21 C22 0.4(3) . . . . ?
C20 C21 C22 C23 -0.1(3) . . . . ?
C21 C22 C23 N5 -1.1(3) . . . . ?
C21 C22 C23 C24 179.05(18) . . . . ?
C22 C23 C24 N6 -172.49(17) . . . . ?
C22 C23 C24 C25 9.6(3) . . . . ?
C23 N5 C19 C20 -1.7(3) . . . . ?
C23 C24 C25 C26 178.0(2) . . . . ?
C24 N6 C27 C26 -0.2(2) . . . . ?
C24 N6 C27 C56 179.28(16) . . . . ?
C24 C25 C26 C27 -0.1(2) . . . . ?
C25 C26 C27 N6 0.2(2) . . . . ?
C25 C26 C27 C56 -179.29(19) . . . . ?
C26 C27 C56 C18 -92.6(2) . . . . ?
C26 C27 C56 C55 136.9(2) . . . . ?
C27 N6 C24 C23 -178.17(16) . . . . ?
C27 N6 C24 C25 0.2(2) . . . . ?
C28 N7 C32 C31 1.8(3) . . . . ?
C28 N7 C32 C33 -177.06(16) . . . . ?
C28 C29 C30 C31 0.6(3) . . . . ?
C29 C30 C31 C32 0.2(3) . . . . ?
C30 C31 C32 N7 -1.4(3) . . . . ?
C30 C31 C32 C33 177.38(18) . . . . ?
C31 C32 C33 N8 -171.01(17) . . . . ?
C31 C32 C33 C34 10.8(3) . . . . ?
C32 N7 C28 C29 -1.1(3) . . . . ?
C32 C33 C34 C35 177.94(19) . . . . ?
C33 N8 C36 C35 -0.3(2) . . . . ?
C33 N8 C36 C46 179.89(16) . . . . ?
C33 C34 C35 C36 0.2(2) . . . . ?
C34 C35 C36 N8 0.0(2) . . . . ?
C34 C35 C36 C46 179.88(18) . . . . ?
C35 C36 C46 C9 136.60(19) . . . . ?
C35 C36 C46 C45 -92.2(2) . . . . ?
C36 N8 C33 C32 -178.17(16) . . . . ?
C36 N8 C33 C34 0.4(2) . . . . ?
C37 N9 C41 C40 1.1(3) . . . . ?
C37 N9 C41 C42 -179.15(17) . . . . ?
C37 C38 C39 C40 0.8(3) . . . . ?
C38 C39 C40 C41 -1.2(3) . . . . ?
C39 C40 C41 N9 0.3(3) . . . . ?
C39 C40 C41 C42 -179.41(18) . . . . ?
C40 C41 C42 N10 -177.88(17) . . . . ?
C40 C41 C42 C43 4.4(3) . . . . ?
C41 N9 C37 C38 -1.6(3) . . . . ?
C41 C42 C43 C44 177.2(2) . . . . ?
C42 N10 C45 C44 -1.4(2) . . . . ?
C42 N10 C45 C46 177.49(17) . . . . ?
C42 C43 C44 C45 -0.1(3) . . . . ?
C43 C44 C45 N10 1.0(2) . . . . ?
C43 C44 C45 C46 -177.89(19) . . . . ?
C44 C45 C46 C9 -92.9(2) . . . . ?
C44 C45 C46 C36 134.3(2) . . . . ?
C45 N10 C42 C41 -176.88(16) . . . . ?
C45 N10 C42 C43 1.3(2) . . . . ?
C47 N11 C51 C50 -0.2(3) . . . . ?
C47 N11 C51 C52 178.52(17) . . . . ?
C47 C48 C49 C50 -0.4(3) . . . . ?
C48 C49 C50 C51 -0.3(3) . . . . ?
C49 C50 C51 N11 0.6(3) . . . . ?
C49 C50 C51 C52 -178.03(19) . . . . ?
C50 C51 C52 N12 -176.01(17) . . . . ?
C50 C51 C52 C53 8.8(3) . . . . ?
C51 N11 C47 C48 -0.5(3) . . . . ?
C51 C52 C53 C54 175.00(18) . . . . ?
C52 N12 C55 C54 -0.6(2) . . . . ?
C52 N12 C55 C56 177.53(16) . . . . ?
C52 C53 C54 C55 0.2(2) . . . . ?
C53 C54 C55 N12 0.2(2) . . . . ?
C53 C54 C55 C56 -177.75(17) . . . . ?
C54 C55 C56 C18 133.83(19) . . . . ?
C54 C55 C56 C27 -94.8(2) . . . . ?
C55 N12 C52 C51 -175.47(16) . . . . ?
C55 N12 C52 C53 0.7(2) . . . . ?
O1S C2S C3S C4S -4.4(7) . . . . ?
C2S O1S C5S C4S 37.3(7) . . . . ?
C2S C3S C4S C5S 25.5(7) . . . . ?
C3S C4S C5S O1S -40.6(7) . . . . ?
C5S O1S C2S C3S -21.4(7) . . . . ?
O6S C7S C8S C9S 25(2) . . . . ?
C7S O6S C10S C9S 24.2(14) . . . . ?
C7S C8S C9S C10S -10(2) . . . . ?
C8S C9S C10S O6S -8.3(18) . . . . ?
C10S O6S C7S C8S -31.7(16) . . . . ?
O1T C2T C3T C4T 25.6(14) . . . . ?
C2T O1T C5T C4T 12.7(13) . . . . ?
C2T C3T C4T C5T -16.4(15) . . . . ?
C3T C4T C5T O1T 2.3(16) . . . . ?
C5T O1T C2T C3T -25.0(13) . . . . ?
O6T C7T C8T C9T 26.0(15) . . . . ?
C7T O6T C10T C9T 0.6(12) . . . . ?
C7T C8T C9T C10T -24.9(16) . . . . ?
C8T C9T C10T O6T 15.9(14) . . . . ?
C10T O6T C7T C8T -17.0(12) . . . . ?
